data_7714407
loop_
_publ_author_name
'Kiseleva, Marina A.'
'Andrei, Churakov'
'Taydakov, Ilya V.'
'Metlin, Mikhail T.'
'Kozyukhin, Sergey'
'Bezzubov, Stanislav'

_publ_section_title
;
 Aggregation-induced emission of cyclometalated rhodium(III) and
 iridium(III) phenylpyridine complexes with ancillary 1,3-diketones
;
_journal_name_full 'Dalton Transactions'
_journal_paper_doi 10.1039/D3DT02651E
_journal_year 2023
_chemical_formula_moiety 'C32 H22 F3 N2 O2 Rh'
_chemical_formula_sum 'C32 H22 F3 N2 O2 Rh'
_chemical_formula_weight 626.42
_space_group_crystal_system triclinic
_space_group_IT_number 2
_space_group_name_Hall '-P 1'
_space_group_name_H-M_alt 'P -1'
_atom_sites_solution_hydrogens geom
_atom_sites_solution_primary iterative
_audit_creation_date 2021-06-29
_audit_creation_method
;
Olex2 1.3
(compiled Nov 21 2019 18:26:39 for OlexSys, GUI svn.r6003)
;
_audit_update_record
;
2021-06-29 deposited with the CCDC.	2023-11-07 downloaded from the CCDC.
;
_cell_angle_alpha 70.7650(10)
_cell_angle_beta 72.2520(10)
_cell_angle_gamma 67.1520(10)
_cell_formula_units_Z 2
_cell_length_a 11.4135(4)
_cell_length_b 11.8344(4)
_cell_length_c 13.4479(5)
_cell_measurement_reflns_used 9924
_cell_measurement_temperature 150.0
_cell_measurement_theta_max 28.83
_cell_measurement_theta_min 2.24
_cell_volume 1547.45(10)
_computing_cell_refinement 'APEX3 v.2017.3_0 (Bruker AXS, 2017)'
_computing_data_collection 'APEX3 v.2017.3_0 (Bruker AXS, 2017)'
_computing_data_reduction 'SAINT v8.38A (Bruker AXS, 2016)'
_computing_molecular_graphics 'Olex2 1.3 (Dolomanov et al., 2009)'
_computing_publication_material 'Olex2 1.3 (Dolomanov et al., 2009)'
_computing_structure_refinement 'SHELXL 2018/3 (Sheldrick, 2015)'
_computing_structure_solution 'olex2.solve 1.3 (Bourhis et al., 2015)'
_diffrn_ambient_temperature 150.0
_diffrn_detector 'Bruker PHOTON III CMOS'
_diffrn_detector_area_resol_mean 10.4
_diffrn_detector_type 'CMOS sensor'
_diffrn_measured_fraction_theta_full 0.997
_diffrn_measured_fraction_theta_max 0.996
_diffrn_measurement_device '3-circle diffractometer'
_diffrn_measurement_device_type 'Bruker D8 Venture'
_diffrn_measurement_method \w-scan
_diffrn_radiation_monochromator 'focusing mirrors'
_diffrn_radiation_probe x-ray
_diffrn_radiation_type MoK\a
_diffrn_radiation_wavelength 0.71073
_diffrn_reflns_av_R_equivalents 0.0389
_diffrn_reflns_av_unetI/netI 0.0353
_diffrn_reflns_Laue_measured_fraction_full 0.997
_diffrn_reflns_Laue_measured_fraction_max 0.996
_diffrn_reflns_limit_h_max 16
_diffrn_reflns_limit_h_min -16
_diffrn_reflns_limit_k_max 16
_diffrn_reflns_limit_k_min -16
_diffrn_reflns_limit_l_max 19
_diffrn_reflns_limit_l_min -19
_diffrn_reflns_number 38065
_diffrn_reflns_point_group_measured_fraction_full 0.997
_diffrn_reflns_point_group_measured_fraction_max 0.996
_diffrn_reflns_theta_full 25.242
_diffrn_reflns_theta_max 30.552
_diffrn_reflns_theta_min 1.924
_diffrn_source 'microfocus sealed X-ray tube'
_diffrn_source_current 1.4
_diffrn_source_power 0.07
_diffrn_source_type 'Incoatec I\mS microsource'
_diffrn_source_voltage 50.0
_diffrn_standards_number 0
_exptl_absorpt_coefficient_mu 0.598
_exptl_absorpt_correction_T_max 0.7461
_exptl_absorpt_correction_T_min 0.6775
_exptl_absorpt_correction_type multi-scan
_exptl_absorpt_process_details
;
SADABS-2016/2 (Bruker,2016/2) was used for absorption correction.
wR2(int) was 0.0652 before and 0.0454 after correction.
The Ratio of minimum to maximum transmission is 0.9081.
The \l/2 correction factor is Not present.
;
_exptl_crystal_colour yellow
_exptl_crystal_colour_primary yellow
_exptl_crystal_density_diffrn 1.344
_exptl_crystal_description needle
_exptl_crystal_F_000 632
_exptl_crystal_preparation Luminescent
_exptl_crystal_recrystallization_method 'Re-crystallisation from solvent: CH2Cl2, hexane'
_exptl_crystal_size_max 0.18
_exptl_crystal_size_mid 0.05
_exptl_crystal_size_min 0.03
_refine_diff_density_max 2.618
_refine_diff_density_min -0.968
_refine_diff_density_rms 0.091
_refine_ls_extinction_method none
_refine_ls_goodness_of_fit_ref 1.034
_refine_ls_hydrogen_treatment constr
_refine_ls_matrix_type full
_refine_ls_number_parameters 328
_refine_ls_number_reflns 9430
_refine_ls_number_restraints 18
_refine_ls_restrained_S_all 1.046
_refine_ls_R_factor_all 0.0588
_refine_ls_R_factor_gt 0.0492
_refine_ls_shift/su_max 0.001
_refine_ls_shift/su_mean 0.000
_refine_ls_structure_factor_coef Fsqd
_refine_ls_weighting_details 'w=1/[\s^2^(Fo^2^)+(0.0577P)^2^+2.1870P] where P=(Fo^2^+2Fc^2^)/3'
_refine_ls_weighting_scheme calc
_refine_ls_wR_factor_gt 0.1218
_refine_ls_wR_factor_ref 0.1273
_reflns_Friedel_coverage 0.000
_reflns_number_gt 8052
_reflns_number_total 9430
_reflns_threshold_expression 'I > 2\s(I)'
_cod_data_source_file d3dt02651e2.cif
_cod_data_source_block mk42
_cod_depositor_comments
;
The following automatic conversions were performed:

data item '_diffrn_radiation_probe' value 'X-ray' was changed to
'x-ray' in accordance with the
/home/data/users/saulius/crontab/automatic-downloads/rss-feeds/RSC/lib/dictionaries/cif_core.dic
dictionary named 'cif_core.dic' version 2.4.2 last updated on
2011-04-26.

Automatic conversion script
Id: cif_fix_values 8170 2020-07-09 18:12:32Z antanas 
;
_cod_database_code 7714407
_shelx_shelxl_version_number 2018/3
_shelx_space_group_comment
;
The symmetry employed for this shelxl refinement is uniquely defined
by the following loop, which should always be used as a source of
symmetry information in preference to the above space-group names.
They are only intended as comments.
;
_shelx_estimated_absorpt_t_max 0.982
_shelx_estimated_absorpt_t_min 0.900
_computing.bruker_data_scaling 'SADABS V2012/1 (Bruker AXS Inc.)'

_olex2_refinement_description
;
1. Fixed Uiso
 At 1.2 times of:
  All C(H) groups, All C(H,H) groups
2. Restrained distances
 F1-F3
 2.2 with sigma of 0.02
 F2-F3
 2.2 with sigma of 0.02
 F4-F6
 2.2 with sigma of 0.02
 F4-C23 \\sim F1-C23 \\sim F5-C23 \\sim F2-C23 \\sim F3-C23 \\sim F6-C23
 with sigma of 0.005
3. Uiso/Uaniso restraints and constraints
Uanis(C27) = Uanis(C32) = Uanis(C36) = Uanis(C31) = Uanis(C35) = Uanis(C30) =
Uanis(C34) = Uanis(C29) = Uanis(C33) = Uanis(C28)
Uanis(F1) = Uanis(F4) = Uanis(F3) = Uanis(F6) = Uanis(F2) = Uanis(F5)
4. Others
 Fixed Sof: F6(0.5) F4(0.5) F5(0.5) C33(0.5) H33(0.5) C34(0.5) H34(0.5)
 C35(0.5) H35(0.5) C36(0.5) H36(0.5) H32(0.5) H32A(0.5) C31(0.5) H31(0.5)
 C30(0.5) H30(0.5) C28(0.5) H28(0.5) C29(0.5) H29(0.5) F3(0.5) F2(0.5) F1(0.5)
5.a Aromatic/amide H refined with riding coordinates:
 C25(H25), C8(H8), C9(H9), C5(H5), C10(H10), C13(H13), C11(H11), C33(H33),
 C34(H34), C35(H35), C36(H36), C32(H32), C32(H32A), C2(H2), C4(H4), C31(H31),
 C14(H14), C16(H16), C30(H30), C22(H22), C19(H19), C3(H3), C15(H15), C20(H20),
 C28(H28), C21(H21), C29(H29)
5.b Fitted hexagon refined as free rotating group:
 C27(C33,C34,C35,C36,C32)
;
_smtbx_masks_void_probe_radius 1.2
_smtbx_masks_void_truncation_radius 1.2
_olex2_submission_special_instructions 'No special instructions were received'

loop_
_space_group_symop_operation_xyz
'x, y, z'
'-x, -y, -z'

loop_
_atom_site_label
_atom_site_type_symbol
_atom_site_fract_x
_atom_site_fract_y
_atom_site_fract_z
_atom_site_U_iso_or_equiv
_atom_site_adp_type
_atom_site_occupancy
_atom_site_site_symmetry_order
_atom_site_calc_flag
_atom_site_refinement_flags_posn
_atom_site_refinement_flags_adp
_atom_site_refinement_flags_occupancy
_atom_site_disorder_assembly
_atom_site_disorder_group
Rh1 Rh 0.27755(2) 0.61976(2) 0.29912(2) 0.02929(7) Uani 1 1 d . . . . .
O2 O 0.35795(18) 0.73918(18) 0.33178(17) 0.0316(4) Uani 1 1 d . . . . .
O1 O 0.09168(19) 0.76785(19) 0.32011(18) 0.0353(4) Uani 1 1 d . . . . .
F6 F -0.1372(5) 0.9242(7) 0.4219(4) 0.0542(5) Uani 0.5 1 d D . P A 2
N1 N 0.2370(2) 0.5256(2) 0.45463(19) 0.0295(4) Uani 1 1 d . . . . .
N2 N 0.3278(3) 0.6950(3) 0.1389(2) 0.0408(6) Uani 1 1 d . . . . .
F4 F -0.1067(4) 0.9604(4) 0.2538(3) 0.0542(5) Uani 0.5 1 d D . P A 2
F5 F -0.0713(5) 1.0875(3) 0.3153(4) 0.0542(5) Uani 0.5 1 d D . P A 2
C1 C 0.1995(3) 0.5080(3) 0.2790(3) 0.0347(6) Uani 1 1 d . . . . .
C12 C 0.4522(3) 0.4954(3) 0.2699(3) 0.0348(6) Uani 1 1 d . . . . .
C26 C 0.3025(2) 0.8509(2) 0.3418(2) 0.0288(5) Uani 1 1 d . . . . .
C25 C 0.1679(3) 0.9182(3) 0.3436(3) 0.0389(7) Uani 1 1 d . . . . .
H25 H 0.136620 1.001525 0.353606 0.047 Uiso 1 1 calc R U . . .
C8 C 0.1394(3) 0.3737(3) 0.5777(3) 0.0378(6) Uani 1 1 d . . . . .
H8 H 0.093164 0.316850 0.591078 0.045 Uiso 1 1 calc R U . . .
C6 C 0.1550(3) 0.4294(2) 0.3748(3) 0.0338(6) Uani 1 1 d . . . . .
C7 C 0.1758(2) 0.4403(2) 0.4726(2) 0.0313(5) Uani 1 1 d . . . . .
C24 C 0.0795(2) 0.8736(3) 0.3322(2) 0.0324(5) Uani 1 1 d . . . . .
C9 C 0.1702(3) 0.3904(3) 0.6613(3) 0.0422(7) Uani 1 1 d . . . . .
H9 H 0.145056 0.345574 0.732817 0.051 Uiso 1 1 calc R U . . .
C17 C 0.5223(3) 0.5260(3) 0.1647(3) 0.0419(7) Uani 1 1 d . . . . .
C5 C 0.0932(3) 0.3479(3) 0.3742(3) 0.0421(7) Uani 1 1 d . . . . .
H5 H 0.063577 0.295111 0.439843 0.051 Uiso 1 1 calc R U . . .
C18 C 0.4511(3) 0.6347(3) 0.0922(3) 0.0435(7) Uani 1 1 d . . . . .
C10 C 0.2386(3) 0.4732(3) 0.6412(3) 0.0412(7) Uani 1 1 d . . . . .
H10 H 0.264212 0.483166 0.697890 0.049 Uiso 1 1 calc R U . . .
C13 C 0.5152(3) 0.3879(3) 0.3418(3) 0.0409(7) Uani 1 1 d . . . . .
H13 H 0.469619 0.363881 0.413125 0.049 Uiso 1 1 calc R U . . .
C11 C 0.2684(3) 0.5405(3) 0.5369(3) 0.0348(6) Uani 1 1 d . . . . .
H11 H 0.312472 0.599382 0.522814 0.042 Uiso 1 1 calc R U . . .
C27 C 0.3855(2) 0.91695(19) 0.3532(2) 0.0371(3) Uani 1 1 d G . . . .
C33 C 0.5101(2) 0.8456(2) 0.3709(3) 0.0371(3) Uani 0.5 1 d G . P B 1
H33 H 0.542149 0.757956 0.373036 0.045 Uiso 0.5 1 calc R U P B 1
C34 C 0.5877(2) 0.9025(3) 0.3855(4) 0.0371(3) Uani 0.5 1 d G . P B 1
H34 H 0.672802 0.853707 0.397585 0.045 Uiso 0.5 1 calc R U P B 1
C35 C 0.5407(3) 1.0307(4) 0.3824(4) 0.0371(3) Uani 0.5 1 d G . P B 1
H35 H 0.593790 1.069576 0.392334 0.045 Uiso 0.5 1 calc R U P B 1
C36 C 0.4162(3) 1.1021(2) 0.3647(4) 0.0371(3) Uani 0.5 1 d G . P B 1
H36 H 0.384123 1.189698 0.362535 0.045 Uiso 0.5 1 calc R U P B 1
C32 C 0.3386(2) 1.04518(19) 0.3501(2) 0.0371(3) Uani 1 1 d G . . B .
H32 H 0.253467 1.093950 0.337986 0.045 Uiso 0.5 1 calc R U P C 1
H32A H 0.250028 1.093055 0.348783 0.045 Uiso 0.5 1 calc R U P D 2
C2 C 0.1779(3) 0.5042(4) 0.1837(3) 0.0458(7) Uani 1 1 d . . . . .
H2 H 0.205578 0.557653 0.117718 0.055 Uiso 1 1 calc R U . . .
C4 C 0.0753(3) 0.3441(3) 0.2789(3) 0.0499(9) Uani 1 1 d . . . . .
H4 H 0.034891 0.287723 0.278346 0.060 Uiso 1 1 calc R U . . .
C31 C 0.4286(6) 1.1017(6) 0.3489(6) 0.0371(3) Uani 0.5 1 d . . P B 2
H31 H 0.398650 1.188223 0.350377 0.045 Uiso 0.5 1 calc R U P B 2
C14 C 0.6442(3) 0.3157(3) 0.3101(4) 0.0489(8) Uani 1 1 d . . . . .
H14 H 0.685051 0.243337 0.359940 0.059 Uiso 1 1 calc R U . . .
C16 C 0.6524(4) 0.4527(4) 0.1342(3) 0.0542(9) Uani 1 1 d . . . . .
H16 H 0.699272 0.474777 0.063007 0.065 Uiso 1 1 calc R U . . .
C30 C 0.5579(6) 1.0343(6) 0.3457(6) 0.0371(3) Uani 0.5 1 d . . P B 2
H30 H 0.614974 1.072062 0.350814 0.045 Uiso 0.5 1 calc R U P B 2
C22 C 0.2492(4) 0.7924(4) 0.0810(3) 0.0530(8) Uani 1 1 d . . . . .
H22 H 0.163686 0.832859 0.115275 0.064 Uiso 1 1 calc R U . . .
C19 C 0.4949(5) 0.6773(5) -0.0186(3) 0.0635(11) Uani 1 1 d . . . . .
H19 H 0.580502 0.636605 -0.052587 0.076 Uiso 1 1 calc R U . . .
C23 C -0.0586(3) 0.9661(2) 0.3322(2) 0.0425(7) Uani 1 1 d D . . . .
C3 C 0.1163(4) 0.4228(4) 0.1843(3) 0.0522(9) Uani 1 1 d . . . . .
H3 H 0.102375 0.421490 0.118581 0.063 Uiso 1 1 calc R U . . .
C15 C 0.7119(3) 0.3487(4) 0.2077(4) 0.0556(10) Uani 1 1 d . . . . .
H15 H 0.799815 0.300051 0.187147 0.067 Uiso 1 1 calc R U . . .
C20 C 0.4140(5) 0.7770(5) -0.0770(3) 0.0679(12) Uani 1 1 d . . . . .
H20 H 0.443577 0.806386 -0.151893 0.082 Uiso 1 1 calc R U . . .
C28 C 0.5205(6) 0.8528(6) 0.3362(6) 0.0371(3) Uani 0.5 1 d . . P B 2
H28 H 0.553129 0.769676 0.325614 0.045 Uiso 0.5 1 calc R U P B 2
C21 C 0.2901(5) 0.8357(5) -0.0287(3) 0.0673(12) Uani 1 1 d . . . . .
H21 H 0.233206 0.904787 -0.069677 0.081 Uiso 1 1 calc R U . . .
C29 C 0.6049(6) 0.9108(6) 0.3351(6) 0.0371(3) Uani 0.5 1 d . . P B 2
H29 H 0.695320 0.866186 0.327038 0.045 Uiso 0.5 1 calc R U P B 2
F3 F -0.1502(5) 0.9232(7) 0.4058(4) 0.0542(5) Uani 0.5 1 d D . P A 1
F2 F -0.0800(5) 1.0729(3) 0.3617(4) 0.0542(5) Uani 0.5 1 d D . P A 1
F1 F -0.0877(4) 0.9972(4) 0.2356(3) 0.0542(5) Uani 0.5 1 d D . P A 1

loop_
_atom_site_aniso_label
_atom_site_aniso_U_11
_atom_site_aniso_U_22
_atom_site_aniso_U_33
_atom_site_aniso_U_23
_atom_site_aniso_U_13
_atom_site_aniso_U_12
Rh1 0.02472(10) 0.02796(11) 0.03739(12) -0.01341(8) -0.00373(7) -0.00808(7)
O2 0.0259(9) 0.0265(9) 0.0439(11) -0.0111(8) -0.0078(8) -0.0074(7)
O1 0.0265(9) 0.0304(10) 0.0502(12) -0.0108(9) -0.0092(8) -0.0085(8)
F6 0.0312(7) 0.0425(8) 0.0789(13) -0.0023(9) -0.0186(8) -0.0062(6)
N1 0.0254(10) 0.0239(10) 0.0398(12) -0.0105(9) -0.0056(9) -0.0069(8)
N2 0.0435(14) 0.0450(14) 0.0390(13) -0.0117(11) -0.0072(11) -0.0192(12)
F4 0.0312(7) 0.0425(8) 0.0789(13) -0.0023(9) -0.0186(8) -0.0062(6)
F5 0.0312(7) 0.0425(8) 0.0789(13) -0.0023(9) -0.0186(8) -0.0062(6)
C1 0.0260(12) 0.0335(13) 0.0498(16) -0.0214(12) -0.0068(11) -0.0060(10)
C12 0.0279(12) 0.0316(13) 0.0516(17) -0.0221(12) -0.0035(11) -0.0101(10)
C26 0.0253(11) 0.0256(11) 0.0336(13) -0.0060(10) -0.0054(10) -0.0075(9)
C25 0.0261(12) 0.0250(12) 0.065(2) -0.0117(13) -0.0108(13) -0.0056(10)
C8 0.0289(13) 0.0245(12) 0.0569(18) -0.0061(12) -0.0100(12) -0.0072(10)
C6 0.0240(11) 0.0240(11) 0.0548(17) -0.0166(12) -0.0097(11) -0.0021(9)
C7 0.0207(11) 0.0223(11) 0.0505(16) -0.0117(11) -0.0085(10) -0.0030(9)
C24 0.0217(11) 0.0273(12) 0.0431(15) -0.0028(11) -0.0084(10) -0.0059(9)
C9 0.0384(15) 0.0317(14) 0.0473(17) -0.0037(13) -0.0065(13) -0.0082(12)
C17 0.0340(14) 0.0483(17) 0.0513(18) -0.0275(15) 0.0004(13) -0.0156(13)
C5 0.0300(13) 0.0287(13) 0.073(2) -0.0186(14) -0.0146(14) -0.0061(11)
C18 0.0467(17) 0.0569(19) 0.0399(16) -0.0235(15) 0.0030(13) -0.0292(15)
C10 0.0417(16) 0.0369(15) 0.0450(16) -0.0109(13) -0.0113(13) -0.0097(13)
C13 0.0296(13) 0.0305(13) 0.066(2) -0.0194(14) -0.0084(13) -0.0077(11)
C11 0.0333(13) 0.0298(13) 0.0447(15) -0.0117(12) -0.0099(12) -0.0098(11)
C27 0.0300(6) 0.0282(6) 0.0540(10) -0.0089(7) -0.0109(7) -0.0092(5)
C33 0.0300(6) 0.0282(6) 0.0540(10) -0.0089(7) -0.0109(7) -0.0092(5)
C34 0.0300(6) 0.0282(6) 0.0540(10) -0.0089(7) -0.0109(7) -0.0092(5)
C35 0.0300(6) 0.0282(6) 0.0540(10) -0.0089(7) -0.0109(7) -0.0092(5)
C36 0.0300(6) 0.0282(6) 0.0540(10) -0.0089(7) -0.0109(7) -0.0092(5)
C32 0.0300(6) 0.0282(6) 0.0540(10) -0.0089(7) -0.0109(7) -0.0092(5)
C2 0.0429(17) 0.0546(19) 0.0506(18) -0.0284(16) -0.0036(14) -0.0182(15)
C4 0.0386(16) 0.0401(17) 0.084(3) -0.0320(18) -0.0172(17) -0.0083(13)
C31 0.0300(6) 0.0282(6) 0.0540(10) -0.0089(7) -0.0109(7) -0.0092(5)
C14 0.0323(15) 0.0343(15) 0.086(3) -0.0293(17) -0.0143(16) -0.0031(12)
C16 0.0408(17) 0.065(2) 0.066(2) -0.042(2) 0.0086(16) -0.0200(17)
C30 0.0300(6) 0.0282(6) 0.0540(10) -0.0089(7) -0.0109(7) -0.0092(5)
C22 0.061(2) 0.052(2) 0.0490(19) -0.0090(16) -0.0161(17) -0.0199(18)
C19 0.068(3) 0.092(3) 0.0429(19) -0.024(2) 0.0009(18) -0.040(2)
C23 0.0268(13) 0.0297(14) 0.067(2) -0.0066(14) -0.0160(13) -0.0047(11)
C3 0.0469(18) 0.061(2) 0.066(2) -0.0385(19) -0.0127(17) -0.0146(16)
C15 0.0317(15) 0.053(2) 0.089(3) -0.046(2) -0.0015(17) -0.0058(14)
C20 0.084(3) 0.090(3) 0.0395(19) -0.007(2) -0.010(2) -0.047(3)
C28 0.0300(6) 0.0282(6) 0.0540(10) -0.0089(7) -0.0109(7) -0.0092(5)
C21 0.086(3) 0.071(3) 0.050(2) -0.001(2) -0.027(2) -0.032(3)
C29 0.0300(6) 0.0282(6) 0.0540(10) -0.0089(7) -0.0109(7) -0.0092(5)
F3 0.0312(7) 0.0425(8) 0.0789(13) -0.0023(9) -0.0186(8) -0.0062(6)
F2 0.0312(7) 0.0425(8) 0.0789(13) -0.0023(9) -0.0186(8) -0.0062(6)
F1 0.0312(7) 0.0425(8) 0.0789(13) -0.0023(9) -0.0186(8) -0.0062(6)

loop_
_atom_type_symbol
_atom_type_description
_atom_type_scat_dispersion_real
_atom_type_scat_dispersion_imag
_atom_type_scat_source
C C 0.0033 0.0016 'International Tables Vol C Tables 4.2.6.8 and 6.1.1.4'
H H 0.0000 0.0000 'International Tables Vol C Tables 4.2.6.8 and 6.1.1.4'
F F 0.0171 0.0103 'International Tables Vol C Tables 4.2.6.8 and 6.1.1.4'
N N 0.0061 0.0033 'International Tables Vol C Tables 4.2.6.8 and 6.1.1.4'
O O 0.0106 0.0060 'International Tables Vol C Tables 4.2.6.8 and 6.1.1.4'
Rh Rh -1.1178 0.9187 'International Tables Vol C Tables 4.2.6.8 and 6.1.1.4'

loop_
_geom_angle_atom_site_label_1
_geom_angle_atom_site_label_2
_geom_angle_atom_site_label_3
_geom_angle
_geom_angle_site_symmetry_1
_geom_angle_site_symmetry_3
_geom_angle_publ_flag
O2 Rh1 O1 86.42(7) . . ?
N1 Rh1 O2 95.18(8) . . ?
N1 Rh1 O1 90.87(8) . . ?
N1 Rh1 N2 173.54(10) . . ?
N2 Rh1 O2 89.10(9) . . ?
N2 Rh1 O1 94.23(10) . . ?
C1 Rh1 O2 176.42(11) . . ?
C1 Rh1 O1 92.71(9) . . ?
C1 Rh1 N1 81.36(11) . . ?
C1 Rh1 N2 94.43(12) . . ?
C1 Rh1 C12 89.89(11) . . ?
C12 Rh1 O2 91.23(9) . . ?
C12 Rh1 O1 175.21(11) . . ?
C12 Rh1 N1 93.49(11) . . ?
C12 Rh1 N2 81.55(13) . . ?
C26 O2 Rh1 128.01(17) . . ?
C24 O1 Rh1 123.13(17) . . ?
C7 N1 Rh1 115.22(19) . . ?
C11 N1 Rh1 124.83(19) . . ?
C11 N1 C7 119.9(3) . . ?
C18 N2 Rh1 114.3(2) . . ?
C22 N2 Rh1 124.7(3) . . ?
C22 N2 C18 121.0(3) . . ?
C6 C1 Rh1 114.1(2) . . ?
C2 C1 Rh1 128.0(3) . . ?
C2 C1 C6 117.8(3) . . ?
C17 C12 Rh1 113.9(2) . . ?
C17 C12 C13 117.6(3) . . ?
C13 C12 Rh1 128.4(2) . . ?
O2 C26 C25 124.7(2) . . ?
O2 C26 C27 117.0(2) . . ?
C25 C26 C27 118.3(2) . . ?
C26 C25 H25 117.0 . . ?
C24 C25 C26 125.9(3) . . ?
C24 C25 H25 117.0 . . ?
C7 C8 H8 120.0 . . ?
C9 C8 H8 120.0 . . ?
C9 C8 C7 120.1(3) . . ?
C1 C6 C7 115.6(2) . . ?
C1 C6 C5 120.9(3) . . ?
C5 C6 C7 123.5(3) . . ?
N1 C7 C8 119.6(3) . . ?
N1 C7 C6 113.6(3) . . ?
C8 C7 C6 126.7(3) . . ?
O1 C24 C25 131.2(3) . . ?
O1 C24 C23 112.6(2) . . ?
C25 C24 C23 116.1(2) . . ?
C8 C9 H9 120.2 . . ?
C8 C9 C10 119.7(3) . . ?
C10 C9 H9 120.2 . . ?
C12 C17 C18 115.5(3) . . ?
C12 C17 C16 120.7(3) . . ?
C16 C17 C18 123.9(3) . . ?
C6 C5 H5 119.9 . . ?
C4 C5 C6 120.2(3) . . ?
C4 C5 H5 119.9 . . ?
N2 C18 C17 114.4(3) . . ?
N2 C18 C19 119.0(4) . . ?
C19 C18 C17 126.5(4) . . ?
C9 C10 H10 120.8 . . ?
C11 C10 C9 118.3(3) . . ?
C11 C10 H10 120.8 . . ?
C12 C13 H13 119.5 . . ?
C14 C13 C12 121.1(3) . . ?
C14 C13 H13 119.5 . . ?
N1 C11 C10 122.2(3) . . ?
N1 C11 H11 118.9 . . ?
C10 C11 H11 118.9 . . ?
C33 C27 C26 118.44(18) . . ?
C33 C27 C32 120.0 . . ?
C32 C27 C26 121.53(18) . . ?
C32 C27 C28 120.2(3) . . ?
C28 C27 C26 115.9(3) . . ?
C27 C33 H33 120.0 . . ?
C34 C33 C27 120.0 . . ?
C34 C33 H33 120.0 . . ?
C33 C34 H34 120.0 . . ?
C35 C34 C33 120.0 . . ?
C35 C34 H34 120.0 . . ?
C34 C35 H35 120.0 . . ?
C34 C35 C36 120.0 . . ?
C36 C35 H35 120.0 . . ?
C35 C36 H36 120.0 . . ?
C32 C36 C35 120.0 . . ?
C32 C36 H36 120.0 . . ?
C27 C32 H32 120.0 . . ?
C27 C32 H32A 121.4 . . ?
C27 C32 C31 117.2(3) . . ?
C36 C32 C27 120.0 . . ?
C36 C32 H32 120.0 . . ?
C31 C32 H32A 121.4 . . ?
C1 C2 H2 119.6 . . ?
C3 C2 C1 120.7(3) . . ?
C3 C2 H2 119.6 . . ?
C5 C4 H4 120.2 . . ?
C5 C4 C3 119.5(3) . . ?
C3 C4 H4 120.2 . . ?
C32 C31 H31 119.2 . . ?
C30 C31 C32 121.6(5) . . ?
C30 C31 H31 119.2 . . ?
C13 C14 H14 119.8 . . ?
C15 C14 C13 120.4(4) . . ?
C15 C14 H14 119.8 . . ?
C17 C16 H16 119.9 . . ?
C15 C16 C17 120.1(4) . . ?
C15 C16 H16 119.9 . . ?
C31 C30 H30 120.1 . . ?
C31 C30 C29 119.8(5) . . ?
C29 C30 H30 120.1 . . ?
N2 C22 H22 119.5 . . ?
N2 C22 C21 121.0(4) . . ?
C21 C22 H22 119.5 . . ?
C18 C19 H19 120.2 . . ?
C20 C19 C18 119.6(4) . . ?
C20 C19 H19 120.2 . . ?
F6 C23 F4 102.2(4) . . ?
F6 C23 C24 108.4(4) . . ?
F4 C23 C24 110.4(3) . . ?
F5 C23 F6 113.4(4) . . ?
F5 C23 F4 105.7(3) . . ?
F5 C23 C24 115.8(3) . . ?
F3 C23 C24 114.3(4) . . ?
F3 C23 F2 99.9(4) . . ?
F3 C23 F1 108.2(3) . . ?
F2 C23 C24 114.0(3) . . ?
F1 C23 C24 110.5(3) . . ?
F1 C23 F2 109.4(3) . . ?
C2 C3 H3 119.6 . . ?
C4 C3 C2 120.8(3) . . ?
C4 C3 H3 119.6 . . ?
C14 C15 C16 120.1(3) . . ?
C14 C15 H15 119.9 . . ?
C16 C15 H15 119.9 . . ?
C19 C20 H20 119.7 . . ?
C19 C20 C21 120.6(4) . . ?
C21 C20 H20 119.7 . . ?
C27 C28 H28 120.0 . . ?
C29 C28 C27 120.0(5) . . ?
C29 C28 H28 120.0 . . ?
C22 C21 H21 120.6 . . ?
C20 C21 C22 118.9(4) . . ?
C20 C21 H21 120.6 . . ?
C30 C29 H29 120.0 . . ?
C28 C29 C30 120.1(5) . . ?
C28 C29 H29 120.0 . . ?

loop_
_geom_bond_atom_site_label_1
_geom_bond_atom_site_label_2
_geom_bond_distance
_geom_bond_site_symmetry_2
_geom_bond_publ_flag
Rh1 O2 2.1664(19) . ?
Rh1 O1 2.174(2) . ?
Rh1 N1 2.026(2) . ?
Rh1 N2 2.035(3) . ?
Rh1 C1 1.978(3) . ?
Rh1 C12 1.979(3) . ?
O2 C26 1.258(3) . ?
O1 C24 1.263(3) . ?
F6 C23 1.341(4) . ?
N1 C7 1.360(3) . ?
N1 C11 1.342(4) . ?
N2 C18 1.365(4) . ?
N2 C22 1.332(5) . ?
F4 C23 1.358(3) . ?
F5 C23 1.335(3) . ?
C1 C6 1.400(4) . ?
C1 C2 1.394(4) . ?
C12 C17 1.404(5) . ?
C12 C13 1.405(5) . ?
C26 C25 1.427(4) . ?
C26 C27 1.508(3) . ?
C25 H25 0.9500 . ?
C25 C24 1.372(4) . ?
C8 H8 0.9500 . ?
C8 C7 1.398(4) . ?
C8 C9 1.366(5) . ?
C6 C7 1.460(4) . ?
C6 C5 1.402(4) . ?
C24 C23 1.530(4) . ?
C9 H9 0.9500 . ?
C9 C10 1.391(5) . ?
C17 C18 1.453(5) . ?
C17 C16 1.410(5) . ?
C5 H5 0.9500 . ?
C5 C4 1.374(5) . ?
C18 C19 1.404(5) . ?
C10 H10 0.9500 . ?
C10 C11 1.378(5) . ?
C13 H13 0.9500 . ?
C13 C14 1.400(4) . ?
C11 H11 0.9500 . ?
C27 C33 1.3900 . ?
C27 C32 1.3900 . ?
C27 C28 1.412(7) . ?
C33 H33 0.9500 . ?
C33 C34 1.3900 . ?
C34 H34 0.9500 . ?
C34 C35 1.3900 . ?
C35 H35 0.9500 . ?
C35 C36 1.3900 . ?
C36 H36 0.9500 . ?
C36 C32 1.3900 . ?
C32 H32 0.9500 . ?
C32 H32A 0.9500 . ?
C32 C31 1.422(7) . ?
C2 H2 0.9500 . ?
C2 C3 1.393(5) . ?
C4 H4 0.9500 . ?
C4 C3 1.379(6) . ?
C31 H31 0.9500 . ?
C31 C30 1.373(8) . ?
C14 H14 0.9500 . ?
C14 C15 1.370(6) . ?
C16 H16 0.9500 . ?
C16 C15 1.382(6) . ?
C30 H30 0.9500 . ?
C30 C29 1.389(8) . ?
C22 H22 0.9500 . ?
C22 C21 1.387(6) . ?
C19 H19 0.9500 . ?
C19 C20 1.359(7) . ?
C23 F3 1.335(3) . ?
C23 F2 1.360(3) . ?
C23 F1 1.336(3) . ?
C3 H3 0.9500 . ?
C15 H15 0.9500 . ?
C20 H20 0.9500 . ?
C20 C21 1.370(7) . ?
C28 H28 0.9500 . ?
C28 C29 1.376(8) . ?
C21 H21 0.9500 . ?
C29 H29 0.9500 . ?

loop_
_geom_torsion_atom_site_label_1
_geom_torsion_atom_site_label_2
_geom_torsion_atom_site_label_3
_geom_torsion_atom_site_label_4
_geom_torsion
_geom_torsion_site_symmetry_1
_geom_torsion_site_symmetry_2
_geom_torsion_site_symmetry_3
_geom_torsion_site_symmetry_4
_geom_torsion_publ_flag
Rh1 O2 C26 C25 6.5(4) . . . . ?
Rh1 O2 C26 C27 -173.91(17) . . . . ?
Rh1 O1 C24 C25 -5.8(5) . . . . ?
Rh1 O1 C24 C23 173.34(17) . . . . ?
Rh1 N1 C7 C8 -177.68(19) . . . . ?
Rh1 N1 C7 C6 2.1(3) . . . . ?
Rh1 N1 C11 C10 -179.7(2) . . . . ?
Rh1 N2 C18 C17 1.6(3) . . . . ?
Rh1 N2 C18 C19 178.7(3) . . . . ?
Rh1 N2 C22 C21 -178.2(3) . . . . ?
Rh1 C1 C6 C7 -1.4(3) . . . . ?
Rh1 C1 C6 C5 177.8(2) . . . . ?
Rh1 C1 C2 C3 -177.2(3) . . . . ?
Rh1 C12 C17 C18 -6.5(3) . . . . ?
Rh1 C12 C17 C16 174.5(2) . . . . ?
Rh1 C12 C13 C14 -174.2(2) . . . . ?
O2 C26 C25 C24 -1.8(5) . . . . ?
O2 C26 C27 C33 -11.0(3) . . . . ?
O2 C26 C27 C32 171.2(2) . . . . ?
O2 C26 C27 C28 8.7(5) . . . . ?
O1 C24 C23 F6 68.6(4) . . . . ?
O1 C24 C23 F4 -42.6(4) . . . . ?
O1 C24 C23 F5 -162.6(3) . . . . ?
O1 C24 C23 F3 56.1(5) . . . . ?
O1 C24 C23 F2 170.2(3) . . . . ?
O1 C24 C23 F1 -66.2(3) . . . . ?
N2 C18 C19 C20 -0.1(6) . . . . ?
N2 C22 C21 C20 -0.5(6) . . . . ?
C1 C6 C7 N1 -0.5(3) . . . . ?
C1 C6 C7 C8 179.3(3) . . . . ?
C1 C6 C5 C4 -0.1(4) . . . . ?
C1 C2 C3 C4 0.0(5) . . . . ?
C12 C17 C18 N2 3.1(4) . . . . ?
C12 C17 C18 C19 -173.7(3) . . . . ?
C12 C17 C16 C15 0.7(5) . . . . ?
C12 C13 C14 C15 0.0(5) . . . . ?
C26 C25 C24 O1 1.6(6) . . . . ?
C26 C25 C24 C23 -177.5(3) . . . . ?
C26 C27 C33 C34 -177.8(3) . . . . ?
C26 C27 C32 C36 177.7(3) . . . . ?
C26 C27 C32 C31 -172.8(4) . . . . ?
C26 C27 C28 C29 174.0(5) . . . . ?
C25 C26 C27 C33 168.6(3) . . . . ?
C25 C26 C27 C32 -9.2(4) . . . . ?
C25 C26 C27 C28 -171.7(4) . . . . ?
C25 C24 C23 F6 -112.1(4) . . . . ?
C25 C24 C23 F4 136.7(3) . . . . ?
C25 C24 C23 F5 16.6(4) . . . . ?
C25 C24 C23 F3 -124.6(4) . . . . ?
C25 C24 C23 F2 -10.6(4) . . . . ?
C25 C24 C23 F1 113.1(3) . . . . ?
C8 C9 C10 C11 2.8(5) . . . . ?
C6 C1 C2 C3 -1.3(5) . . . . ?
C6 C5 C4 C3 -1.2(5) . . . . ?
C7 N1 C11 C10 -1.1(4) . . . . ?
C7 C8 C9 C10 -0.4(4) . . . . ?
C7 C6 C5 C4 179.0(3) . . . . ?
C9 C8 C7 N1 -2.8(4) . . . . ?
C9 C8 C7 C6 177.4(3) . . . . ?
C9 C10 C11 N1 -2.1(5) . . . . ?
C17 C12 C13 C14 1.3(4) . . . . ?
C17 C18 C19 C20 176.6(4) . . . . ?
C17 C16 C15 C14 0.7(5) . . . . ?
C5 C6 C7 N1 -179.6(2) . . . . ?
C5 C6 C7 C8 0.2(4) . . . . ?
C5 C4 C3 C2 1.3(5) . . . . ?
C18 N2 C22 C21 0.0(5) . . . . ?
C18 C17 C16 C15 -178.3(3) . . . . ?
C18 C19 C20 C21 -0.4(7) . . . . ?
C13 C12 C17 C18 177.4(3) . . . . ?
C13 C12 C17 C16 -1.7(4) . . . . ?
C13 C14 C15 C16 -1.1(5) . . . . ?
C11 N1 C7 C8 3.6(4) . . . . ?
C11 N1 C7 C6 -176.6(2) . . . . ?
C27 C26 C25 C24 178.6(3) . . . . ?
C27 C33 C34 C35 0.0 . . . . ?
C27 C32 C31 C30 3.1(9) . . . . ?
C27 C28 C29 C30 -2.9(10) . . . . ?
C33 C27 C32 C36 0.0 . . . . ?
C33 C34 C35 C36 0.0 . . . . ?
C34 C35 C36 C32 0.0 . . . . ?
C35 C36 C32 C27 0.0 . . . . ?
C32 C27 C33 C34 0.0 . . . . ?
C32 C27 C28 C29 11.2(8) . . . . ?
C32 C31 C30 C29 5.0(11) . . . . ?
C2 C1 C6 C7 -177.9(3) . . . . ?
C2 C1 C6 C5 1.3(4) . . . . ?
C31 C30 C29 C28 -5.1(10) . . . . ?
C16 C17 C18 N2 -177.8(3) . . . . ?
C16 C17 C18 C19 5.3(5) . . . . ?
C22 N2 C18 C17 -176.8(3) . . . . ?
C22 N2 C18 C19 0.4(5) . . . . ?
C19 C20 C21 C22 0.7(7) . . . . ?
C28 C27 C32 C31 -11.1(6) . . . . ?

loop_
_smtbx_masks_void_nr
_smtbx_masks_void_average_x
_smtbx_masks_void_average_y
_smtbx_masks_void_average_z
_smtbx_masks_void_volume
_smtbx_masks_void_count_electrons
_smtbx_masks_void_content
1 -0.814 -0.929 0.000 342.2 133.4 '3 CH2Cl2'
